data_1571927
loop_
_publ_author_name
'Biswas, Soumen'
'Empel, Claire'
'Sanchez-Palestino, Luis Mario'
'Arman, Hadi'
'Koenigs, Rene M.'
'Doyle, Michael P.'

_publ_section_title
;
 Denitrogenative dismantling of heteroaromatics by nucleophilic
 substitution reactions with diazomethyl compounds.
;
_journal_issue 28
_journal_name_full 'Chemical science'
_journal_page_first 11065
_journal_page_last 11071
_journal_paper_doi 10.1039/d4sc01578a
_journal_volume 15
_journal_year 2024
_chemical_formula_moiety 'C20 H17 N5 O4'
_chemical_formula_sum 'C20 H17 N5 O4'
_chemical_formula_weight 391.39
_space_group_crystal_system monoclinic
_space_group_IT_number 14
_space_group_name_Hall '-P 2yn'
_space_group_name_H-M_alt 'P 1 21/n 1'
_atom_sites_solution_hydrogens mixed
_atom_sites_solution_primary dual
_audit_creation_date 2023-07-20
_audit_creation_method
;
Olex2 1.5
(compiled 2023.03.06 svn.rbb2c1857 for OlexSys, GUI svn.r6748)
;
_audit_update_record
;
2023-07-29 deposited with the CCDC.	2024-06-17 downloaded from the CCDC.
;
_cell_angle_alpha 90
_cell_angle_beta 99.256(2)
_cell_angle_gamma 90
_cell_formula_units_Z 4
_cell_length_a 10.4348(2)
_cell_length_b 9.9373(2)
_cell_length_c 18.8362(3)
_cell_measurement_reflns_used 8976
_cell_measurement_temperature 293(2)
_cell_measurement_theta_max 75.4380
_cell_measurement_theta_min 4.5540
_cell_volume 1927.76(6)
_computing_cell_refinement 'CrysAlisPro 1.171.41.123a (Rigaku OD, 2022)'
_computing_data_collection 'CrysAlisPro 1.171.41.123a (Rigaku OD, 2022)'
_computing_data_reduction 'CrysAlisPro 1.171.41.123a (Rigaku OD, 2022)'
_computing_molecular_graphics 'Olex2 1.5 (Dolomanov et al., 2009)'
_computing_publication_material 'Olex2 1.5 (Dolomanov et al., 2009)'
_computing_structure_refinement 'SHELXL 2018/3 (Sheldrick, 2015)'
_computing_structure_solution 'SHELXT 2018/2 (Sheldrick, 2018)'
_diffrn_ambient_temperature 293(2)
_diffrn_detector 'Hybrid Pixel Array Detector'
_diffrn_detector_area_resol_mean 10.0000
_diffrn_detector_type HyPix
_diffrn_measured_fraction_theta_full 0.999
_diffrn_measured_fraction_theta_max 0.973
_diffrn_measurement_details
;
List of Runs (angles in degrees, time in seconds):

  # Type    Start    End  Width  t~exp~   \w     \q     \k     \f   Frames
#--------------------------------------------------------------------------
  1  \w     33.00  71.00   0.50    1.45    --  106.29 -61.00  60.00   76
  2  \w     33.00  71.00   0.50    1.45    --  106.29 -61.00 150.00   76
  3  \w     92.00 178.00   0.50    1.45    --  106.29  45.00  90.00  172
  4  \w     90.00 178.00   0.50    1.45    --  106.29  59.00 172.00  176
  5  \w     30.00 120.00   0.50    0.36    --   46.90  59.00 172.00  180
  6  \w     33.00  68.00   0.50    1.45    --  106.29 -59.00  32.00   70
  7  \w     33.00  65.00   0.50    1.45    --  106.29 -61.00   0.00   64
  8  \w    -25.00  64.00   0.50    0.36    --   46.90 -59.00  32.00  178
  9  \w     35.00  61.00   0.50    1.45    --  106.29 -61.00-180.00   52
 10  \w     33.00 105.00   0.50    1.45    --  106.29 -94.00 -30.00  144
 11  \w    -63.00  26.00   0.50    0.36    --  -46.90  59.00 172.00  178
 12  \w    -68.00 -19.00   0.50    1.45    --  -91.75  59.00 172.00   98
 13  \w    -71.00 -19.00   0.50    1.45    --  -91.75  61.00 120.00  104
 14  \w    -71.00 -19.00   0.50    1.45    --  -91.75  61.00  30.00  104
 15  \w    -51.00 -19.00   0.50    1.45    --  -91.75  45.00  30.00   64
 16  \w    -51.00 -19.00   0.50    1.45    --  -91.75  45.00   0.00   64
 17  \w    -51.00 -19.00   0.50    1.45    --  -91.75  45.00 -60.00   64
 18  \w    -51.00 -19.00   0.50    1.45    --  -91.75  45.00 -90.00   64
 19  \w    -51.00 -19.00   0.50    1.45    --  -91.75  45.00 150.00   64
 20  \w   -164.00 -91.00   0.50    1.45    --  -91.75 -61.00 120.00  146
 21  \w   -164.00-100.00   0.50    1.45    --  -91.75 -94.00 150.00  128
 22  \w   -164.00 -75.00   0.50    1.45    --  -91.75 -59.00  32.00  178
 23  \w   -119.00 -30.00   0.50    0.36    --  -46.90 -59.00  32.00  178
 24  \w   -119.00 -87.00   0.50    0.36    --  -46.90-125.00-150.00   64
 25  \w   -119.00 -87.00   0.50    0.36    --  -46.90-125.00-180.00   64
;
_diffrn_measurement_device 'four-circle diffractometer'
_diffrn_measurement_device_type 'XtaLAB Synergy, Dualflex, HyPix'
_diffrn_measurement_method '\w scans'
_diffrn_orient_matrix_type 'CrysAlisPro convention (1999,Acta A55,543-557)'
_diffrn_orient_matrix_UB_11 -0.0856504000
_diffrn_orient_matrix_UB_12 -0.0240940000
_diffrn_orient_matrix_UB_13 -0.0734819000
_diffrn_orient_matrix_UB_21 0.0793563000
_diffrn_orient_matrix_UB_22 0.1052097000
_diffrn_orient_matrix_UB_23 -0.0344811000
_diffrn_orient_matrix_UB_31 0.0935328000
_diffrn_orient_matrix_UB_32 -0.1112539000
_diffrn_orient_matrix_UB_33 -0.0166933000
_diffrn_radiation_monochromator mirror
_diffrn_radiation_probe x-ray
_diffrn_radiation_type 'Cu K\a'
_diffrn_radiation_wavelength 1.54184
_diffrn_reflns_av_R_equivalents 0.0435
_diffrn_reflns_av_unetI/netI 0.0353
_diffrn_reflns_Laue_measured_fraction_full 0.999
_diffrn_reflns_Laue_measured_fraction_max 0.973
_diffrn_reflns_limit_h_max 12
_diffrn_reflns_limit_h_min -12
_diffrn_reflns_limit_k_max 7
_diffrn_reflns_limit_k_min -11
_diffrn_reflns_limit_l_max 22
_diffrn_reflns_limit_l_min -23
_diffrn_reflns_number 18614
_diffrn_reflns_point_group_measured_fraction_full 0.999
_diffrn_reflns_point_group_measured_fraction_max 0.973
_diffrn_reflns_theta_full 67.684
_diffrn_reflns_theta_max 72.362
_diffrn_reflns_theta_min 4.561
_diffrn_source 'micro-focus sealed X-ray tube'
_diffrn_source_type 'PhotonJet (Cu) X-ray Source'
_exptl_absorpt_coefficient_mu 0.807
_exptl_absorpt_correction_T_max 1.000
_exptl_absorpt_correction_T_min 0.470
_exptl_absorpt_correction_type gaussian
_exptl_absorpt_process_details
;
CrysAlisPro 1.171.41.123a (Rigaku Oxford Diffraction, 2022)
Numerical absorption correction based on gaussian integration over
a multifaceted crystal model
Empirical absorption correction using spherical harmonics,
implemented in SCALE3 ABSPACK scaling algorithm.
;
_exptl_crystal_colour 'clear dark yellow'
_exptl_crystal_colour_lustre clear
_exptl_crystal_colour_modifier dark
_exptl_crystal_colour_primary yellow
_exptl_crystal_density_diffrn 1.349
_exptl_crystal_description plate
_exptl_crystal_F_000 816
_exptl_crystal_size_max 0.233
_exptl_crystal_size_mid 0.135
_exptl_crystal_size_min 0.082
_refine_diff_density_max 0.341
_refine_diff_density_min -0.222
_refine_diff_density_rms 0.039
_refine_ls_extinction_method none
_refine_ls_goodness_of_fit_ref 1.025
_refine_ls_hydrogen_treatment mixed
_refine_ls_matrix_type full
_refine_ls_number_parameters 275
_refine_ls_number_reflns 3713
_refine_ls_number_restraints 1
_refine_ls_restrained_S_all 1.035
_refine_ls_R_factor_all 0.0534
_refine_ls_R_factor_gt 0.0464
_refine_ls_shift/su_max 0.000
_refine_ls_shift/su_mean 0.000
_refine_ls_structure_factor_coef Fsqd
_refine_ls_weighting_details 'w=1/[\s^2^(Fo^2^)+(0.0519P)^2^+0.7248P] where P=(Fo^2^+2Fc^2^)/3'
_refine_ls_weighting_scheme calc
_refine_ls_wR_factor_gt 0.1182
_refine_ls_wR_factor_ref 0.1231
_reflns_Friedel_coverage 0.000
_reflns_number_gt 3170
_reflns_number_total 3713
_reflns_threshold_expression 'I > 2\s(I)'
_cod_data_source_file d4sc01578a2.cif
_cod_data_source_block hpd630b2
_cod_depositor_comments 'Adding full bibliography for 1571926--1571927.cif.'
_cod_database_code 1571927
_shelx_shelxl_version_number 2018/3
_chemical_oxdiff_formula 'C H N O'
_chemical_oxdiff_usercomment 'SB2-104B try 2'
_shelx_space_group_comment
;
The symmetry employed for this shelxl refinement is uniquely defined
by the following loop, which should always be used as a source of
symmetry information in preference to the above space-group names.
They are only intended as comments.
;
_shelx_estimated_absorpt_t_max 0.937
_shelx_estimated_absorpt_t_min 0.834
_reflns_odcompleteness_completeness 99.92
_reflns_odcompleteness_iscentric 1
_reflns_odcompleteness_theta 66.97
_olex2_refinement_description
;
1. Fixed Uiso
 At 1.2 times of:
  All C(H) groups, All C(H,H) groups
 At 1.5 times of:
  All C(H,H,H) groups
2. Restrained distances
 N5-O1B
 1.2 with sigma of 0.02
3. Others
 Fixed Sof: O1A(0.85) O1B(0.15)
4.a Ternary CH refined with riding coordinates:
 C4(H4)
4.b Secondary CH2 refined with riding coordinates:
 C6(H6A,H6B)
4.c Aromatic/amide H refined with riding coordinates:
 C20(H20), C9(H9), C13(H13), C16(H16), C12(H12), C11(H11), C10(H10), C19(H19),
 C18(H18), C17(H17)
4.d Idealised Me refined as rotating group:
 C7(H7A,H7B,H7C)
;
_olex2_exptl_crystal_mounting_method 'nylon loop'
_olex2_submission_special_instructions 'No special instructions were received'
_oxdiff_exptl_absorpt_empirical_details
;
Empirical correction (ABSPACK) includes:
- Absorption correction using spherical harmonics
- Frame scaling
;
_oxdiff_exptl_absorpt_empirical_full_max 3.461
_oxdiff_exptl_absorpt_empirical_full_min 0.380

loop_
_space_group_symop_operation_xyz
'x, y, z'
'-x+1/2, y+1/2, -z+1/2'
'-x, -y, -z'
'x-1/2, -y-1/2, z-1/2'

loop_
_atom_site_label
_atom_site_type_symbol
_atom_site_fract_x
_atom_site_fract_y
_atom_site_fract_z
_atom_site_U_iso_or_equiv
_atom_site_adp_type
_atom_site_occupancy
_atom_site_site_symmetry_order
_atom_site_calc_flag
_atom_site_refinement_flags_posn
_atom_site_refinement_flags_adp
_atom_site_refinement_flags_occupancy
_atom_site_disorder_assembly
_atom_site_disorder_group
O3 O 0.04124(14) 0.53158(13) 0.17736(6) 0.0572(4) Uani 1 1 d . . . . .
O4 O 0.55222(13) 0.65005(14) 0.46397(6) 0.0562(3) Uani 1 1 d . . . . .
O2 O 0.08897(13) 0.31955(13) 0.21377(7) 0.0546(3) Uani 1 1 d . . . . .
N1 N 0.24529(13) 0.64430(13) 0.36881(7) 0.0405(3) Uani 1 1 d . . . . .
N2 N 0.17437(13) 0.62582(13) 0.30076(7) 0.0405(3) Uani 1 1 d . . . . .
N3 N 0.34359(14) 0.33310(14) 0.32777(8) 0.0448(3) Uani 1 1 d . . . . .
N4 N 0.45628(14) 0.40490(14) 0.33659(7) 0.0448(3) Uani 1 1 d . . . . .
C1 C 0.16911(15) 0.49910(15) 0.28921(8) 0.0368(3) Uani 1 1 d . . . . .
C4 C 0.31275(15) 0.52171(15) 0.39763(8) 0.0377(3) Uani 1 1 d . . . . .
H4 H 0.312379 0.508764 0.449174 0.045 Uiso 1 1 calc R U . . .
C2 C 0.23770(15) 0.41059(15) 0.34995(8) 0.0368(3) Uani 1 1 d . . . . .
C3 C 0.44615(15) 0.50811(16) 0.37663(8) 0.0395(4) Uani 1 1 d . . . . .
C14 C 0.55551(16) 0.59730(17) 0.40561(8) 0.0420(4) Uani 1 1 d . . . . .
C5 C 0.09565(16) 0.43888(17) 0.22235(8) 0.0412(4) Uani 1 1 d . . . . .
C8 C 0.14078(17) 0.32817(17) 0.38342(8) 0.0425(4) Uani 1 1 d . . . . .
C15 C 0.66134(16) 0.62718(18) 0.36401(9) 0.0455(4) Uani 1 1 d . . . . .
C20 C 0.77261(18) 0.6904(2) 0.39926(12) 0.0589(5) Uani 1 1 d . . . . .
H20 H 0.783234 0.703769 0.448724 0.071 Uiso 1 1 calc R U . . .
C9 C 0.1542(2) 0.19205(19) 0.39430(11) 0.0594(5) Uani 1 1 d . . . . .
H9 H 0.224968 0.146744 0.381431 0.071 Uiso 1 1 calc R U . . .
C13 C 0.0346(2) 0.3927(2) 0.40363(12) 0.0619(5) Uani 1 1 d . . . . .
H13 H 0.024338 0.484896 0.396375 0.074 Uiso 1 1 calc R U . . .
C16 C 0.6481(2) 0.6076(3) 0.29037(11) 0.0674(6) Uani 1 1 d . . . . .
H16 H 0.574943 0.564465 0.266002 0.081 Uiso 1 1 calc R U . . .
C6 C -0.0408(3) 0.4819(2) 0.11216(11) 0.0737(6) Uani 1 1 d . . . . .
H6A H 0.008912 0.423135 0.085729 0.088 Uiso 1 1 calc R U . . .
H6B H -0.113515 0.431477 0.124664 0.088 Uiso 1 1 calc R U . . .
C12 C -0.0564(2) 0.3219(3) 0.43441(14) 0.0760(7) Uani 1 1 d . . . . .
H12 H -0.126941 0.366600 0.447916 0.091 Uiso 1 1 calc R U . . .
C11 C -0.0429(2) 0.1875(3) 0.44497(13) 0.0738(6) Uani 1 1 d . . . . .
H11 H -0.104035 0.140061 0.465852 0.089 Uiso 1 1 calc R U . . .
C10 C 0.0602(3) 0.1219(2) 0.42499(14) 0.0768(7) Uani 1 1 d . . . . .
H10 H 0.068383 0.029418 0.431793 0.092 Uiso 1 1 calc R U . . .
C19 C 0.8671(2) 0.7332(3) 0.36111(16) 0.0760(7) Uani 1 1 d . . . . .
H19 H 0.941386 0.774979 0.385084 0.091 Uiso 1 1 calc R U . . .
C18 C 0.8526(2) 0.7150(3) 0.28837(17) 0.0846(8) Uani 1 1 d . . . . .
H18 H 0.916298 0.745075 0.262871 0.101 Uiso 1 1 calc R U . . .
C17 C 0.7438(3) 0.6522(3) 0.25317(15) 0.0891(8) Uani 1 1 d . . . . .
H17 H 0.734251 0.639360 0.203690 0.107 Uiso 1 1 calc R U . . .
C7 C -0.0874(3) 0.5987(3) 0.06828(13) 0.0859(8) Uani 1 1 d . . . . .
H7A H -0.144639 0.569340 0.026041 0.129 Uiso 1 1 calc R U . . .
H7B H -0.014921 0.645525 0.054358 0.129 Uiso 1 1 calc R U . . .
H7C H -0.133426 0.657965 0.095619 0.129 Uiso 1 1 calc R U . . .
H3 H 0.336(3) 0.282(3) 0.2894(17) 0.103 Uiso 1 1 d . U . A 1
N5 N 0.25001(18) 0.75955(17) 0.40501(11) 0.0623(5) Uani 1 1 d D . . . .
O1A O 0.19330(18) 0.85263(17) 0.37389(11) 0.0700(5) Uani 0.85 1 d . . P . .
O1B O 0.2758(12) 0.7727(12) 0.4597(5) 0.081(3) Uani 0.15 1 d D . P . .

loop_
_atom_site_aniso_label
_atom_site_aniso_U_11
_atom_site_aniso_U_22
_atom_site_aniso_U_33
_atom_site_aniso_U_23
_atom_site_aniso_U_13
_atom_site_aniso_U_12
O3 0.0747(9) 0.0452(7) 0.0443(6) 0.0019(5) -0.0131(6) -0.0017(6)
O4 0.0614(8) 0.0624(8) 0.0437(7) -0.0093(6) 0.0053(6) -0.0114(6)
O2 0.0662(8) 0.0404(7) 0.0539(7) -0.0063(5) -0.0004(6) -0.0033(6)
N1 0.0480(8) 0.0308(7) 0.0416(7) -0.0054(5) 0.0038(6) 0.0014(6)
N2 0.0444(7) 0.0344(7) 0.0417(7) 0.0022(5) 0.0043(6) -0.0011(6)
N3 0.0467(8) 0.0354(7) 0.0518(8) -0.0082(6) 0.0065(6) 0.0008(6)
N4 0.0443(8) 0.0415(8) 0.0478(7) -0.0027(6) 0.0049(6) 0.0019(6)
C1 0.0401(8) 0.0335(8) 0.0370(7) 0.0033(6) 0.0073(6) -0.0019(6)
C4 0.0450(8) 0.0341(8) 0.0337(7) -0.0001(6) 0.0057(6) -0.0003(7)
C2 0.0444(8) 0.0296(8) 0.0362(7) 0.0001(6) 0.0056(6) 0.0013(6)
C3 0.0428(8) 0.0381(8) 0.0365(7) 0.0010(6) 0.0035(6) 0.0011(7)
C14 0.0442(9) 0.0400(9) 0.0395(8) 0.0030(7) -0.0004(6) 0.0018(7)
C5 0.0450(9) 0.0383(9) 0.0401(8) 0.0012(6) 0.0059(6) -0.0019(7)
C8 0.0496(9) 0.0378(9) 0.0388(8) 0.0051(6) 0.0028(7) -0.0043(7)
C15 0.0408(9) 0.0437(9) 0.0510(9) 0.0032(7) 0.0041(7) 0.0034(7)
C20 0.0462(10) 0.0595(12) 0.0683(12) 0.0012(10) 0.0015(9) -0.0015(9)
C9 0.0717(13) 0.0399(10) 0.0678(12) 0.0077(9) 0.0151(10) -0.0028(9)
C13 0.0636(12) 0.0521(11) 0.0754(13) 0.0149(10) 0.0270(10) 0.0050(9)
C16 0.0566(12) 0.0902(17) 0.0567(11) -0.0008(11) 0.0130(9) -0.0090(11)
C6 0.0929(16) 0.0665(14) 0.0507(11) -0.0057(10) -0.0213(10) -0.0038(12)
C12 0.0656(14) 0.0830(17) 0.0851(16) 0.0204(13) 0.0299(12) -0.0002(12)
C11 0.0702(14) 0.0781(16) 0.0753(14) 0.0174(12) 0.0181(11) -0.0207(12)
C10 0.1039(19) 0.0446(12) 0.0839(15) 0.0163(10) 0.0210(14) -0.0158(12)
C19 0.0457(11) 0.0744(15) 0.108(2) 0.0054(14) 0.0134(12) -0.0072(11)
C18 0.0584(14) 0.0949(19) 0.108(2) 0.0207(16) 0.0361(14) 0.0003(13)
C17 0.0760(16) 0.128(2) 0.0699(14) 0.0071(15) 0.0305(12) -0.0083(16)
C7 0.0964(18) 0.0953(19) 0.0569(12) 0.0061(12) -0.0149(12) 0.0135(15)
N5 0.0710(11) 0.0409(9) 0.0792(13) -0.0132(8) 0.0249(9) 0.0001(8)
O1A 0.0719(11) 0.0407(9) 0.0965(13) -0.0098(8) 0.0107(10) 0.0120(8)
O1B 0.110(9) 0.089(8) 0.043(5) -0.037(5) 0.012(5) 0.008(6)

loop_
_atom_type_symbol
_atom_type_description
_atom_type_scat_dispersion_real
_atom_type_scat_dispersion_imag
_atom_type_scat_source
C C 0.0181 0.0091 'International Tables Vol C Tables 4.2.6.8 and 6.1.1.4'
H H 0.0000 0.0000 'International Tables Vol C Tables 4.2.6.8 and 6.1.1.4'
N N 0.0311 0.0180 'International Tables Vol C Tables 4.2.6.8 and 6.1.1.4'
O O 0.0492 0.0322 'International Tables Vol C Tables 4.2.6.8 and 6.1.1.4'

loop_
_exptl_crystal_face_index_h
_exptl_crystal_face_index_k
_exptl_crystal_face_index_l
_exptl_crystal_face_perp_dist
1 -5 -8 0.0927
-6 1 -4 0.0546
0 5 8 0.0542
6 -1 4 0.0228
6 -1 -8 0.0637
-5 0 9 0.0199
1 5 -6 0.0906

loop_
_geom_angle_atom_site_label_1
_geom_angle_atom_site_label_2
_geom_angle_atom_site_label_3
_geom_angle
_geom_angle_site_symmetry_1
_geom_angle_site_symmetry_3
_geom_angle_publ_flag
C5 O3 C6 115.93(15) . . ?
N2 N1 C4 112.67(12) . . ?
N5 N1 N2 123.97(15) . . ?
N5 N1 C4 123.34(15) . . ?
C1 N2 N1 106.86(13) . . ?
N4 N3 C2 111.50(13) . . ?
N4 N3 H3 111(2) . . ?
C2 N3 H3 125(2) . . ?
C3 N4 N3 109.76(14) . . ?
N2 C1 C2 115.99(14) . . ?
N2 C1 C5 122.81(14) . . ?
C5 C1 C2 121.14(13) . . ?
N1 C4 H4 113.4 . . ?
N1 C4 C2 102.07(12) . . ?
N1 C4 C3 112.60(13) . . ?
C2 C4 H4 113.4 . . ?
C3 C4 H4 113.4 . . ?
C3 C4 C2 100.65(12) . . ?
N3 C2 C1 111.97(12) . . ?
N3 C2 C4 101.88(12) . . ?
N3 C2 C8 114.83(13) . . ?
C1 C2 C4 98.95(12) . . ?
C8 C2 C1 111.06(13) . . ?
C8 C2 C4 116.85(12) . . ?
N4 C3 C4 112.95(14) . . ?
N4 C3 C14 124.24(15) . . ?
C14 C3 C4 122.55(14) . . ?
O4 C14 C3 117.20(15) . . ?
O4 C14 C15 121.32(16) . . ?
C3 C14 C15 121.41(14) . . ?
O3 C5 C1 111.89(14) . . ?
O2 C5 O3 126.59(16) . . ?
O2 C5 C1 121.51(15) . . ?
C9 C8 C2 122.43(16) . . ?
C9 C8 C13 118.81(17) . . ?
C13 C8 C2 118.76(15) . . ?
C20 C15 C14 118.25(16) . . ?
C16 C15 C14 122.56(17) . . ?
C16 C15 C20 118.83(18) . . ?
C15 C20 H20 119.9 . . ?
C19 C20 C15 120.2(2) . . ?
C19 C20 H20 119.9 . . ?
C8 C9 H9 120.3 . . ?
C8 C9 C10 119.4(2) . . ?
C10 C9 H9 120.3 . . ?
C8 C13 H13 119.6 . . ?
C12 C13 C8 120.9(2) . . ?
C12 C13 H13 119.6 . . ?
C15 C16 H16 120.0 . . ?
C17 C16 C15 119.9(2) . . ?
C17 C16 H16 120.0 . . ?
O3 C6 H6A 110.2 . . ?
O3 C6 H6B 110.2 . . ?
H6A C6 H6B 108.5 . . ?
C7 C6 O3 107.65(19) . . ?
C7 C6 H6A 110.2 . . ?
C7 C6 H6B 110.2 . . ?
C13 C12 H12 119.9 . . ?
C11 C12 C13 120.1(2) . . ?
C11 C12 H12 119.9 . . ?
C12 C11 H11 120.0 . . ?
C12 C11 C10 120.0(2) . . ?
C10 C11 H11 120.0 . . ?
C9 C10 H10 119.6 . . ?
C11 C10 C9 120.8(2) . . ?
C11 C10 H10 119.6 . . ?
C20 C19 H19 119.7 . . ?
C18 C19 C20 120.6(2) . . ?
C18 C19 H19 119.7 . . ?
C19 C18 H18 120.2 . . ?
C19 C18 C17 119.7(2) . . ?
C17 C18 H18 120.2 . . ?
C16 C17 H17 119.6 . . ?
C18 C17 C16 120.7(2) . . ?
C18 C17 H17 119.6 . . ?
C6 C7 H7A 109.5 . . ?
C6 C7 H7B 109.5 . . ?
C6 C7 H7C 109.5 . . ?
H7A C7 H7B 109.5 . . ?
H7A C7 H7C 109.5 . . ?
H7B C7 H7C 109.5 . . ?
O1A N5 N1 116.0(2) . . ?
O1B N5 N1 127.2(7) . . ?
O1B N5 O1A 114.8(7) . . ?

loop_
_geom_bond_atom_site_label_1
_geom_bond_atom_site_label_2
_geom_bond_distance
_geom_bond_site_symmetry_2
_geom_bond_publ_flag
O3 C5 1.317(2) . ?
O3 C6 1.465(2) . ?
O4 C14 1.223(2) . ?
O2 C5 1.197(2) . ?
N1 N2 1.3854(18) . ?
N1 C4 1.467(2) . ?
N1 N5 1.330(2) . ?
N2 C1 1.278(2) . ?
N3 N4 1.363(2) . ?
N3 C2 1.462(2) . ?
N3 H3 0.87(3) . ?
N4 C3 1.288(2) . ?
C1 C2 1.527(2) . ?
C1 C5 1.490(2) . ?
C4 H4 0.9800 . ?
C4 C2 1.553(2) . ?
C4 C3 1.513(2) . ?
C2 C8 1.515(2) . ?
C3 C14 1.478(2) . ?
C14 C15 1.483(2) . ?
C8 C9 1.372(3) . ?
C8 C13 1.386(3) . ?
C15 C20 1.391(3) . ?
C15 C16 1.385(3) . ?
C20 H20 0.9300 . ?
C20 C19 1.377(3) . ?
C9 H9 0.9300 . ?
C9 C10 1.401(3) . ?
C13 H13 0.9300 . ?
C13 C12 1.381(3) . ?
C16 H16 0.9300 . ?
C16 C17 1.382(3) . ?
C6 H6A 0.9700 . ?
C6 H6B 0.9700 . ?
C6 C7 1.462(3) . ?
C12 H12 0.9300 . ?
C12 C11 1.354(4) . ?
C11 H11 0.9300 . ?
C11 C10 1.362(4) . ?
C10 H10 0.9300 . ?
C19 H19 0.9300 . ?
C19 C18 1.366(4) . ?
C18 H18 0.9300 . ?
C18 C17 1.369(4) . ?
C17 H17 0.9300 . ?
C7 H7A 0.9600 . ?
C7 H7B 0.9600 . ?
C7 H7C 0.9600 . ?
N5 O1A 1.199(2) . ?
N5 O1B 1.030(9) . ?

loop_
_geom_torsion_atom_site_label_1
_geom_torsion_atom_site_label_2
_geom_torsion_atom_site_label_3
_geom_torsion_atom_site_label_4
_geom_torsion
_geom_torsion_site_symmetry_1
_geom_torsion_site_symmetry_2
_geom_torsion_site_symmetry_3
_geom_torsion_site_symmetry_4
_geom_torsion_publ_flag
O4 C14 C15 C20 15.1(3) . . . . ?
O4 C14 C15 C16 -158.0(2) . . . . ?
N1 N2 C1 C2 0.18(18) . . . . ?
N1 N2 C1 C5 177.33(13) . . . . ?
N1 C4 C2 N3 131.06(12) . . . . ?
N1 C4 C2 C1 16.21(14) . . . . ?
N1 C4 C2 C8 -102.97(15) . . . . ?
N1 C4 C3 N4 -116.15(15) . . . . ?
N1 C4 C3 C14 69.53(18) . . . . ?
N2 N1 C4 C2 -18.75(16) . . . . ?
N2 N1 C4 C3 88.33(15) . . . . ?
N2 N1 N5 O1A -3.6(3) . . . . ?
N2 N1 N5 O1B 159.5(9) . . . . ?
N2 C1 C2 N3 -117.90(15) . . . . ?
N2 C1 C2 C4 -11.15(17) . . . . ?
N2 C1 C2 C8 112.26(16) . . . . ?
N2 C1 C5 O3 1.5(2) . . . . ?
N2 C1 C5 O2 -177.71(16) . . . . ?
N3 N4 C3 C4 -3.13(19) . . . . ?
N3 N4 C3 C14 171.07(14) . . . . ?
N3 C2 C8 C9 2.2(2) . . . . ?
N3 C2 C8 C13 -177.67(16) . . . . ?
N4 N3 C2 C1 86.28(16) . . . . ?
N4 N3 C2 C4 -18.58(16) . . . . ?
N4 N3 C2 C8 -145.87(14) . . . . ?
N4 C3 C14 O4 -148.57(17) . . . . ?
N4 C3 C14 C15 34.5(2) . . . . ?
C1 C2 C8 C9 130.50(17) . . . . ?
C1 C2 C8 C13 -49.4(2) . . . . ?
C4 N1 N2 C1 12.37(17) . . . . ?
C4 N1 N5 O1A 177.83(17) . . . . ?
C4 N1 N5 O1B -19.1(9) . . . . ?
C4 C2 C8 C9 -117.05(18) . . . . ?
C4 C2 C8 C13 63.1(2) . . . . ?
C4 C3 C14 O4 25.1(2) . . . . ?
C4 C3 C14 C15 -151.84(15) . . . . ?
C2 N3 N4 C3 14.44(18) . . . . ?
C2 C1 C5 O3 178.56(14) . . . . ?
C2 C1 C5 O2 -0.7(2) . . . . ?
C2 C4 C3 N4 -8.17(17) . . . . ?
C2 C4 C3 C14 177.52(14) . . . . ?
C2 C8 C9 C10 -179.46(18) . . . . ?
C2 C8 C13 C12 -179.94(19) . . . . ?
C3 C4 C2 N3 14.94(14) . . . . ?
C3 C4 C2 C1 -99.90(13) . . . . ?
C3 C4 C2 C8 140.92(13) . . . . ?
C3 C14 C15 C20 -168.10(16) . . . . ?
C3 C14 C15 C16 18.8(3) . . . . ?
C14 C15 C20 C19 -172.90(19) . . . . ?
C14 C15 C16 C17 172.2(2) . . . . ?
C5 O3 C6 C7 -177.76(19) . . . . ?
C5 C1 C2 N3 64.89(18) . . . . ?
C5 C1 C2 C4 171.64(13) . . . . ?
C5 C1 C2 C8 -64.95(18) . . . . ?
C8 C9 C10 C11 -0.9(4) . . . . ?
C8 C13 C12 C11 -0.3(4) . . . . ?
C15 C20 C19 C18 0.3(4) . . . . ?
C15 C16 C17 C18 0.5(4) . . . . ?
C20 C15 C16 C17 -0.8(3) . . . . ?
C20 C19 C18 C17 -0.7(4) . . . . ?
C9 C8 C13 C12 0.2(3) . . . . ?
C13 C8 C9 C10 0.4(3) . . . . ?
C13 C12 C11 C10 -0.2(4) . . . . ?
C16 C15 C20 C19 0.4(3) . . . . ?
C6 O3 C5 O2 3.3(3) . . . . ?
C6 O3 C5 C1 -175.89(16) . . . . ?
C12 C11 C10 C9 0.8(4) . . . . ?
C19 C18 C17 C16 0.3(5) . . . . ?
N5 N1 N2 C1 -166.33(15) . . . . ?
N5 N1 C4 C2 159.95(15) . . . . ?
N5 N1 C4 C3 -92.97(18) . . . . ?

loop_
_exptl_oxdiff_crystal_face_indexfrac_h
_exptl_oxdiff_crystal_face_indexfrac_k
_exptl_oxdiff_crystal_face_indexfrac_l
_exptl_oxdiff_crystal_face_x
_exptl_oxdiff_crystal_face_y
_exptl_oxdiff_crystal_face_z
0.7652 -4.7790 -8.2136 0.6532 -0.1589 0.7404
-5.8005 1.3297 -4.0265 0.7606 -0.1816 -0.6233
-0.2857 4.6297 8.4717 -0.7096 0.1723 -0.6832
5.7315 -1.0681 4.4456 -0.7918 0.1892 0.5807
5.5845 -0.9886 -8.1961 0.1478 0.6218 0.7691
-5.4689 0.0751 8.7064 -0.1732 -0.7263 -0.6652
1.4279 5.4273 -6.4211 0.2188 0.9057 -0.3631
